data_7205204
loop_
_publ_author_name
'Xu, Jiao'
'Yao, Xiao-Qiang'
'Huang, Liang-Fang'
'Li, Yi-Zhi'
'Zheng, He-Gen'

_publ_section_title
;
 Syntheses, structures, photoluminescence and magnetic properties of
 four new metal--organic frameworks based on imidazole ligands and
 aromatic polycarboxylate acids
;
_journal_issue 3
_journal_name_full CrystEngComm
_journal_page_first 857
_journal_paper_doi 10.1039/c0ce00219d
_journal_volume 13
_journal_year 2011
_chemical_formula_sum 'C23 H18 N4 O6 Zn'
_chemical_formula_weight 511.78
_chemical_name_systematic
;
?
;
_space_group_IT_number 14
_symmetry_cell_setting monoclinic
_symmetry_space_group_name_Hall '-P 2ybc'
_symmetry_space_group_name_H-M 'P 1 21/c 1'
_atom_sites_solution_hydrogens geom
_atom_sites_solution_primary direct
_atom_sites_solution_secondary difmap
_audit_creation_method SHELXL-97
_cell_angle_alpha 90.00
_cell_angle_beta 102.849(2)
_cell_angle_gamma 90.00
_cell_formula_units_Z 4
_cell_length_a 10.2262(14)
_cell_length_b 14.248(2)
_cell_length_c 14.761(2)
_cell_measurement_temperature 291(2)
_cell_volume 2096.9(5)
_computing_cell_refinement 'SMART (Bruker, 2000)'
_computing_data_collection 'SMART (Bruker, 2000)'
_computing_data_reduction 'SAINT (Bruker, 2000)'
_computing_molecular_graphics SHELXTL
_computing_publication_material SHELXTL
_computing_structure_refinement SHELXTL
_computing_structure_solution 'SHELXTL (Bruker, 2000)'
_diffrn_ambient_temperature 291(2)
_diffrn_measured_fraction_theta_full 0.997
_diffrn_measured_fraction_theta_max 0.997
_diffrn_radiation_monochromator graphite
_diffrn_radiation_source 'fine-focus sealed tube'
_diffrn_radiation_type MoK\a
_diffrn_radiation_wavelength 0.71073
_diffrn_reflns_av_R_equivalents 0.0424
_diffrn_reflns_av_sigmaI/netI 0.0440
_diffrn_reflns_limit_h_max 11
_diffrn_reflns_limit_h_min -12
_diffrn_reflns_limit_k_max 16
_diffrn_reflns_limit_k_min -16
_diffrn_reflns_limit_l_max 16
_diffrn_reflns_limit_l_min -17
_diffrn_reflns_number 10144
_diffrn_reflns_theta_full 24.99
_diffrn_reflns_theta_max 24.99
_diffrn_reflns_theta_min 2.01
_exptl_absorpt_coefficient_mu 1.223
_exptl_absorpt_correction_T_max 0.90
_exptl_absorpt_correction_T_min 0.88
_exptl_absorpt_correction_type multi-scan
_exptl_absorpt_process_details SADABS;Bruker,2000
_exptl_crystal_density_diffrn 1.621
_exptl_crystal_density_method 'not measured'
_exptl_crystal_F_000 1048
_exptl_crystal_size_max 0.26
_exptl_crystal_size_mid 0.24
_exptl_crystal_size_min 0.21
_refine_diff_density_max 1.297
_refine_diff_density_min -1.617
_refine_diff_density_rms 0.087
_refine_ls_extinction_method none
_refine_ls_goodness_of_fit_ref 1.088
_refine_ls_hydrogen_treatment constr
_refine_ls_matrix_type full
_refine_ls_number_parameters 301
_refine_ls_number_reflns 3675
_refine_ls_number_restraints 15
_refine_ls_restrained_S_all 1.086
_refine_ls_R_factor_all 0.0587
_refine_ls_R_factor_gt 0.0493
_refine_ls_shift/su_max 0.000
_refine_ls_shift/su_mean 0.000
_refine_ls_structure_factor_coef Fsqd
_refine_ls_weighting_details 'calc w=1/[\s^2^(Fo^2^)+(0.0785P)^2^+0.8356P] where P=(Fo^2^+2Fc^2^)/3'
_refine_ls_weighting_scheme calc
_refine_ls_wR_factor_gt 0.1346
_refine_ls_wR_factor_ref 0.1391
_reflns_number_gt 2968
_reflns_number_total 3675
_reflns_threshold_expression >2sigma(I)
_cod_data_source_file C0CE00219D.TXT
_cod_data_source_block yao
_cod_depositor_comments
;
The following automatic conversions were performed:
'_symmetry_cell_setting' value 'Monoclinic' changed to 'monoclinic'
according to '/home/saulius/struct/CIF-dictionaries/cif_core.dic'
dictionary named 'cif_core.dic' version 2.4.1 from 2010-06-29.

Automatic conversion script
Id: cif_fix_enum 1555 2011-01-17 13:19:09Z saulius 
;
_cod_original_sg_symbol_H-M 'P 21/c '
_cod_database_code 7205204

loop_
_symmetry_equiv_pos_as_xyz
'x, y, z'
'-x, y+1/2, -z+1/2'
'-x, -y, -z'
'x, -y-1/2, z-1/2'

loop_
_atom_site_label
_atom_site_type_symbol
_atom_site_fract_x
_atom_site_fract_y
_atom_site_fract_z
_atom_site_U_iso_or_equiv
_atom_site_adp_type
_atom_site_occupancy
_atom_site_symmetry_multiplicity
_atom_site_calc_flag
_atom_site_refinement_flags
_atom_site_disorder_assembly
_atom_site_disorder_group
C1 C 0.2662(4) 0.0745(3) 0.7174(3) 0.0485(11) Uani 1 1 d . . .
H1 H 0.2207 0.1222 0.7404 0.058 Uiso 1 1 calc R . .
C2 C 0.3102(5) -0.0044(3) 0.7627(3) 0.0593(13) Uani 1 1 d . . .
H2 H 0.3021 -0.0213 0.8221 0.071 Uiso 1 1 calc R . .
C3 C 0.3612(3) -0.0054(3) 0.6272(3) 0.0346(9) Uani 1 1 d . . .
H3 H 0.3953 -0.0241 0.5767 0.042 Uiso 1 1 calc R . .
C4 C 0.4305(4) -0.1485(3) 0.7222(4) 0.0526(12) Uani 1 1 d . . .
H4A H 0.4940 -0.1474 0.7818 0.063 Uiso 1 1 calc R . .
H4B H 0.4803 -0.1619 0.6750 0.063 Uiso 1 1 calc R . .
C5 C 0.2263(4) 0.1713(3) 0.3277(3) 0.0470(11) Uani 1 1 d . . .
H5 H 0.2717 0.2280 0.3290 0.056 Uiso 1 1 calc R . .
C6 C 0.1819(5) 0.1184(3) 0.2511(3) 0.0520(11) Uani 1 1 d . . .
H6 H 0.1901 0.1313 0.1909 0.062 Uiso 1 1 calc R . .
C7 C 0.1320(4) 0.0505(3) 0.3715(3) 0.0379(9) Uani 1 1 d . . .
H7 H 0.0988 0.0071 0.4077 0.045 Uiso 1 1 calc R . .
C8 C 0.0663(5) -0.0388(3) 0.2241(4) 0.0599(13) Uani 1 1 d . . .
H8A H 0.0351 -0.0182 0.1603 0.072 Uiso 1 1 calc R . .
H8B H -0.0109 -0.0615 0.2456 0.072 Uiso 1 1 calc R . .
C9 C 0.1630(4) -0.1191(3) 0.2259(3) 0.0412(10) Uani 1 1 d . . .
C10 C 0.1118(5) -0.2066(3) 0.1987(3) 0.0549(12) Uani 1 1 d . . .
H10 H 0.0194 -0.2146 0.1810 0.066 Uiso 1 1 calc R . .
C11 C 0.1945(4) -0.2822(3) 0.1971(3) 0.0533(12) Uani 1 1 d . . .
H11 H 0.1573 -0.3405 0.1782 0.064 Uiso 1 1 calc R . .
C12 C 0.3320(4) -0.2730(3) 0.2231(3) 0.0403(9) Uani 1 1 d . . .
C13 C 0.3828(4) -0.1851(3) 0.2500(3) 0.0471(11) Uani 1 1 d . . .
H13 H 0.4752 -0.1767 0.2673 0.057 Uiso 1 1 calc R . .
C14 C 0.2995(4) -0.1092(3) 0.2518(3) 0.0500(11) Uani 1 1 d . . .
H14 H 0.3363 -0.0509 0.2709 0.060 Uiso 1 1 calc R . .
C15 C -0.0038(4) 0.2080(3) 0.5515(3) 0.0356(9) Uani 1 1 d . . .
C16 C -0.1305(3) 0.2645(2) 0.5411(2) 0.0304(8) Uani 1 1 d U . .
C17 C -0.2509(3) 0.2190(3) 0.5392(2) 0.0319(8) Uani 1 1 d U . .
H17 H -0.2511 0.1545 0.5490 0.038 Uiso 1 1 calc R . .
C18 C -0.3714(3) 0.2680(2) 0.5227(3) 0.0297(8) Uani 1 1 d U . .
C19 C -0.3709(3) 0.3634(3) 0.5055(3) 0.0320(8) Uani 1 1 d U . .
H19 H -0.4514 0.3965 0.4919 0.038 Uiso 1 1 calc R . .
C20 C -0.2512(3) 0.4100(3) 0.5085(3) 0.0315(8) Uani 1 1 d U . .
C21 C -0.1309(3) 0.3606(3) 0.5270(3) 0.0321(8) Uani 1 1 d U . .
H21 H -0.0505 0.3922 0.5300 0.039 Uiso 1 1 calc R . .
C22 C -0.2496(4) 0.5117(3) 0.4934(4) 0.0484(11) Uani 1 1 d U . .
C23 C -0.4989(3) 0.2149(3) 0.5219(3) 0.0316(8) Uani 1 1 d . . .
N1 N 0.2979(3) 0.0745(2) 0.6321(2) 0.0335(7) Uani 1 1 d . . .
N2 N 0.3697(3) -0.0557(2) 0.7045(2) 0.0423(8) Uani 1 1 d . . .
N3 N 0.1944(3) 0.1286(2) 0.4035(2) 0.0358(7) Uani 1 1 d . . .
N4 N 0.1226(3) 0.0418(2) 0.2807(3) 0.0449(8) Uani 1 1 d . . .
O1 O -0.1526(3) 0.5597(2) 0.5254(3) 0.063 Uani 1 1 d . . .
O2 O -0.5031(3) 0.12987(18) 0.5094(2) 0.0418(7) Uani 1 1 d . . .
O3 O -0.6008(2) 0.26268(17) 0.5361(2) 0.0386(6) Uani 1 1 d . . .
O4 O -0.3595(3) 0.5490(2) 0.4471(3) 0.0791(12) Uani 1 1 d . . .
H4 H -0.3492 0.6057 0.4421 0.095 Uiso 1 1 d R . .
O5 O -0.0103(3) 0.1225(2) 0.5465(3) 0.0602(9) Uani 1 1 d . . .
O6 O 0.1057(2) 0.25383(18) 0.5614(2) 0.0423(7) Uani 1 1 d . . .
Zn1 Zn 0.24791(4) 0.17239(3) 0.53426(3) 0.03150(18) Uani 1 1 d . . .

loop_
_atom_site_aniso_label
_atom_site_aniso_U_11
_atom_site_aniso_U_22
_atom_site_aniso_U_33
_atom_site_aniso_U_23
_atom_site_aniso_U_13
_atom_site_aniso_U_12
C1 0.057(3) 0.043(2) 0.053(3) -0.005(2) 0.029(2) 0.005(2)
C2 0.084(4) 0.060(3) 0.041(3) 0.008(2) 0.029(2) 0.004(3)
C3 0.0298(19) 0.037(2) 0.040(2) 0.0033(17) 0.0134(17) 0.0014(16)
C4 0.045(3) 0.047(2) 0.067(3) 0.021(2) 0.015(2) 0.012(2)
C5 0.049(3) 0.038(2) 0.059(3) 0.012(2) 0.020(2) -0.0028(18)
C6 0.055(3) 0.056(3) 0.048(3) 0.011(2) 0.019(2) -0.001(2)
C7 0.036(2) 0.032(2) 0.049(3) 0.0029(17) 0.0162(19) -0.0034(17)
C8 0.050(3) 0.060(3) 0.063(3) -0.018(2) -0.001(2) 0.000(2)
C9 0.044(2) 0.048(2) 0.031(2) -0.0061(18) 0.0063(17) -0.0050(19)
C10 0.039(2) 0.060(3) 0.064(3) -0.014(2) 0.008(2) -0.008(2)
C11 0.048(3) 0.045(3) 0.066(3) -0.021(2) 0.011(2) -0.016(2)
C12 0.046(2) 0.040(2) 0.037(2) -0.0093(18) 0.0136(18) -0.0094(18)
C13 0.038(2) 0.050(3) 0.053(3) -0.009(2) 0.010(2) -0.0118(19)
C14 0.048(3) 0.039(2) 0.061(3) -0.012(2) 0.008(2) -0.012(2)
C15 0.025(2) 0.038(2) 0.046(2) 0.0032(18) 0.0132(17) 0.0042(16)
C16 0.0231(18) 0.0320(19) 0.038(2) 0.0015(15) 0.0105(15) 0.0033(14)
C17 0.0272(19) 0.0288(19) 0.042(2) 0.0000(16) 0.0133(16) 0.0006(14)
C18 0.0197(17) 0.0327(19) 0.038(2) -0.0007(16) 0.0087(15) -0.0010(14)
C19 0.0233(18) 0.0323(19) 0.042(2) 0.0007(16) 0.0109(16) 0.0035(15)
C20 0.0272(18) 0.0303(19) 0.040(2) 0.0054(16) 0.0126(16) -0.0002(15)
C21 0.0216(17) 0.0359(19) 0.040(2) 0.0023(17) 0.0102(16) -0.0027(15)
C22 0.024(2) 0.036(2) 0.088(3) 0.016(2) 0.019(2) -0.0035(17)
C23 0.0253(19) 0.030(2) 0.040(2) 0.0002(16) 0.0085(16) -0.0019(15)
N1 0.0286(16) 0.0284(16) 0.046(2) 0.0015(14) 0.0132(14) 0.0021(13)
N2 0.0453(19) 0.0378(19) 0.047(2) 0.0102(15) 0.0169(16) 0.0086(15)
N3 0.0285(16) 0.0357(18) 0.044(2) 0.0047(15) 0.0107(14) -0.0001(14)
N4 0.0384(19) 0.044(2) 0.051(2) -0.0038(16) 0.0058(16) 0.0013(15)
O1 0.040 0.036 0.117 0.011 0.026 0.005
O2 0.0312(14) 0.0309(15) 0.0666(19) -0.0040(13) 0.0176(13) -0.0024(11)
O3 0.0214(12) 0.0290(13) 0.0680(19) 0.0023(12) 0.0155(12) 0.0001(10)
O4 0.0386(18) 0.0328(17) 0.155(4) 0.0134(19) -0.002(2) 0.0035(14)
O5 0.0332(16) 0.0349(17) 0.116(3) 0.0117(17) 0.0244(17) 0.0041(13)
O6 0.0220(13) 0.0339(14) 0.072(2) -0.0055(13) 0.0123(13) 0.0031(11)
Zn1 0.0219(3) 0.0252(3) 0.0490(3) 0.00125(18) 0.01137(19) 0.00028(16)

loop_
_atom_type_symbol
_atom_type_description
_atom_type_scat_dispersion_real
_atom_type_scat_dispersion_imag
_atom_type_scat_source
C C 0.0033 0.0016 'International Tables Vol C Tables 4.2.6.8 and 6.1.1.4'
H H 0.0000 0.0000 'International Tables Vol C Tables 4.2.6.8 and 6.1.1.4'
N N 0.0061 0.0033 'International Tables Vol C Tables 4.2.6.8 and 6.1.1.4'
O O 0.0106 0.0060 'International Tables Vol C Tables 4.2.6.8 and 6.1.1.4'
Zn Zn 0.2839 1.4301 'International Tables Vol C Tables 4.2.6.8 and 6.1.1.4'

loop_
_geom_angle_atom_site_label_1
_geom_angle_atom_site_label_2
_geom_angle_atom_site_label_3
_geom_angle
_geom_angle_site_symmetry_1
_geom_angle_site_symmetry_3
_geom_angle_publ_flag
C2 C1 N1 109.8(4) . . ?
C2 C1 H1 125.1 . . ?
N1 C1 H1 125.1 . . ?
C1 C2 N2 106.4(4) . . ?
C1 C2 H2 126.8 . . ?
N2 C2 H2 126.8 . . ?
N1 C3 N2 110.9(3) . . ?
N1 C3 H3 124.6 . . ?
N2 C3 H3 124.6 . . ?
N2 C4 C12 114.5(3) . 4_556 ?
N2 C4 H4A 108.6 . . ?
C12 C4 H4A 108.6 4_556 . ?
N2 C4 H4B 108.6 . . ?
C12 C4 H4B 108.6 4_556 . ?
H4A C4 H4B 107.6 . . ?
C6 C5 N3 109.7(4) . . ?
C6 C5 H5 125.1 . . ?
N3 C5 H5 125.1 . . ?
C5 C6 N4 105.6(4) . . ?
C5 C6 H6 127.2 . . ?
N4 C6 H6 127.2 . . ?
N3 C7 N4 111.2(3) . . ?
N3 C7 H7 124.4 . . ?
N4 C7 H7 124.4 . . ?
N4 C8 C9 114.4(4) . . ?
N4 C8 H8A 108.7 . . ?
C9 C8 H8A 108.7 . . ?
N4 C8 H8B 108.7 . . ?
C9 C8 H8B 108.7 . . ?
H8A C8 H8B 107.6 . . ?
C14 C9 C10 118.2(4) . . ?
C14 C9 C8 123.4(4) . . ?
C10 C9 C8 118.5(4) . . ?
C11 C10 C9 121.3(4) . . ?
C11 C10 H10 119.3 . . ?
C9 C10 H10 119.3 . . ?
C10 C11 C12 121.0(4) . . ?
C10 C11 H11 119.5 . . ?
C12 C11 H11 119.5 . . ?
C13 C12 C11 117.4(4) . . ?
C13 C12 C4 117.8(4) . 4 ?
C11 C12 C4 124.7(4) . 4 ?
C12 C13 C14 121.5(4) . . ?
C12 C13 H13 119.2 . . ?
C14 C13 H13 119.2 . . ?
C9 C14 C13 120.6(4) . . ?
C9 C14 H14 119.7 . . ?
C13 C14 H14 119.7 . . ?
O5 C15 O6 123.5(3) . . ?
O5 C15 C16 119.5(3) . . ?
O6 C15 C16 116.8(3) . . ?
C21 C16 C17 119.1(3) . . ?
C21 C16 C15 121.2(3) . . ?
C17 C16 C15 119.6(3) . . ?
C18 C17 C16 121.2(3) . . ?
C18 C17 H17 119.4 . . ?
C16 C17 H17 119.4 . . ?
C19 C18 C17 119.1(3) . . ?
C19 C18 C23 122.1(3) . . ?
C17 C18 C23 118.8(3) . . ?
C20 C19 C18 120.3(3) . . ?
C20 C19 H19 119.9 . . ?
C18 C19 H19 119.9 . . ?
C19 C20 C21 120.1(3) . . ?
C19 C20 C22 120.6(3) . . ?
C21 C20 C22 119.4(3) . . ?
C16 C21 C20 120.2(3) . . ?
C16 C21 H21 119.9 . . ?
C20 C21 H21 119.9 . . ?
O1 C22 O4 120.9(4) . . ?
O1 C22 C20 122.3(4) . . ?
O4 C22 C20 116.7(3) . . ?
O2 C23 O3 122.6(3) . . ?
O2 C23 C18 120.0(3) . . ?
O3 C23 C18 117.4(3) . . ?
C3 N1 C1 105.6(3) . . ?
C3 N1 Zn1 127.9(3) . . ?
C1 N1 Zn1 126.4(3) . . ?
C3 N2 C2 107.3(3) . . ?
C3 N2 C4 125.7(3) . . ?
C2 N2 C4 127.0(4) . . ?
C7 N3 C5 105.4(3) . . ?
C7 N3 Zn1 128.4(3) . . ?
C5 N3 Zn1 126.0(3) . . ?
C7 N4 C6 108.1(4) . . ?
C7 N4 C8 125.6(4) . . ?
C6 N4 C8 126.3(4) . . ?
C23 O3 Zn1 107.8(2) . 1_455 ?
C22 O4 H4 109.9 . . ?
C15 O6 Zn1 110.1(2) . . ?
O6 Zn1 N3 109.03(12) . . ?
O6 Zn1 N1 110.33(12) . . ?
N3 Zn1 N1 117.12(12) . . ?
O6 Zn1 O3 102.79(11) . 1_655 ?
N3 Zn1 O3 105.02(12) . 1_655 ?
N1 Zn1 O3 111.48(12) . 1_655 ?

loop_
_geom_bond_atom_site_label_1
_geom_bond_atom_site_label_2
_geom_bond_distance
_geom_bond_site_symmetry_2
_geom_bond_publ_flag
C1 C2 1.334(6) . ?
C1 N1 1.369(5) . ?
C1 H1 0.9300 . ?
C2 N2 1.369(5) . ?
C2 H2 0.9300 . ?
C3 N1 1.320(5) . ?
C3 N2 1.334(5) . ?
C3 H3 0.9300 . ?
C4 N2 1.460(5) . ?
C4 C12 1.506(6) 4_556 ?
C4 H4A 0.9700 . ?
C4 H4B 0.9700 . ?
C5 C6 1.350(6) . ?
C5 N3 1.375(5) . ?
C5 H5 0.9300 . ?
C6 N4 1.366(5) . ?
C6 H6 0.9300 . ?
C7 N3 1.317(5) . ?
C7 N4 1.328(5) . ?
C7 H7 0.9300 . ?
C8 N4 1.461(5) . ?
C8 C9 1.508(6) . ?
C8 H8A 0.9700 . ?
C8 H8B 0.9700 . ?
C9 C14 1.370(6) . ?
C9 C10 1.376(6) . ?
C10 C11 1.373(6) . ?
C10 H10 0.9300 . ?
C11 C12 1.379(6) . ?
C11 H11 0.9300 . ?
C12 C13 1.380(5) . ?
C12 C4 1.506(6) 4 ?
C13 C14 1.380(6) . ?
C13 H13 0.9300 . ?
C14 H14 0.9300 . ?
C15 O5 1.220(5) . ?
C15 O6 1.276(4) . ?
C15 C16 1.504(5) . ?
C16 C21 1.386(5) . ?
C16 C17 1.386(5) . ?
C17 C18 1.390(5) . ?
C17 H17 0.9300 . ?
C18 C19 1.383(5) . ?
C18 C23 1.505(5) . ?
C19 C20 1.384(5) . ?
C19 H19 0.9300 . ?
C20 C21 1.391(5) . ?
C20 C22 1.466(5) . ?
C21 H21 0.9300 . ?
C22 O1 1.211(5) . ?
C22 O4 1.293(5) . ?
C23 O2 1.225(4) . ?
C23 O3 1.300(4) . ?
N1 Zn1 1.991(3) . ?
N3 Zn1 1.986(3) . ?
O3 Zn1 2.008(2) 1_455 ?
O4 H4 0.8200 . ?
O6 Zn1 1.970(2) . ?
Zn1 O3 2.008(2) 1_655 ?
